data_7016615
loop_
_publ_author_name
'Flores, Jaime A.'
'Kobayashi, Yoshihiro'
'Dias, H. V. Rasika'

_publ_section_title
;
 Synthesis and characterization of silver(i) adducts supported solely
 by 1,3,5-triazapentadienyl ligands or by triazapentadienyl and other
 N-donors.
;
_journal_issue 40
_journal_name_full 'Dalton transactions (Cambridge, England : 2003)'
_journal_page_first 10351
_journal_page_last 10359
_journal_paper_doi 10.1039/c1dt10199d
_journal_volume 40
_journal_year 2011
_chemical_formula_sum 'C22 H9 Ag Cl4 F14 N4'
_chemical_formula_weight 845.00
_chemical_name_common {[N{(C3F7)C(2,6-Cl2C6H3)N}2]AgNCCH3}n
_chemical_name_systematic
;
?
;
_space_group_IT_number 14
_symmetry_cell_setting monoclinic
_symmetry_space_group_name_Hall '-P 2ybc'
_symmetry_space_group_name_H-M 'P 1 21/c 1'
_atom_sites_solution_hydrogens geom
_atom_sites_solution_primary direct
_atom_sites_solution_secondary difmap
_audit_creation_method SHELXL-97
_cell_angle_alpha 90.00
_cell_angle_beta 116.350(1)
_cell_angle_gamma 90.00
_cell_formula_units_Z 8
_cell_length_a 20.1753(12)
_cell_length_b 16.8846(10)
_cell_length_c 18.9949(11)
_cell_measurement_reflns_used 9848
_cell_measurement_temperature 100(2)
_cell_measurement_theta_max 28.24
_cell_measurement_theta_min 2.31
_cell_volume 5798.3(6)
_computing_cell_refinement 'Bruker SMART'
_computing_data_collection 'Bruker SMART'
_computing_data_reduction 'Bruker SAINT'
_computing_molecular_graphics 'Bruker SHELXTL'
_computing_publication_material 'Bruker SHELXTL'
_computing_structure_refinement 'SHELXL-97 (Sheldrick, 1997)'
_computing_structure_solution 'SHELXS-97 (Sheldrick, 1990)'
_diffrn_ambient_temperature 100(2)
_diffrn_measured_fraction_theta_full 0.976
_diffrn_measured_fraction_theta_max 0.976
_diffrn_measurement_device_type 'CCD area detector'
_diffrn_measurement_method 'phi and omega scans'
_diffrn_radiation_monochromator graphite
_diffrn_radiation_source 'fine-focus sealed tube'
_diffrn_radiation_type MoK\a
_diffrn_radiation_wavelength 0.71073
_diffrn_reflns_av_R_equivalents 0.0355
_diffrn_reflns_av_sigmaI/netI 0.0359
_diffrn_reflns_limit_h_max 24
_diffrn_reflns_limit_h_min -24
_diffrn_reflns_limit_k_max 20
_diffrn_reflns_limit_k_min -20
_diffrn_reflns_limit_l_max 23
_diffrn_reflns_limit_l_min -22
_diffrn_reflns_number 40248
_diffrn_reflns_theta_full 26.00
_diffrn_reflns_theta_max 26.00
_diffrn_reflns_theta_min 1.70
_exptl_absorpt_coefficient_mu 1.177
_exptl_absorpt_correction_T_max 0.9086
_exptl_absorpt_correction_T_min 0.7318
_exptl_absorpt_correction_type multi-scan
_exptl_absorpt_process_details SADABS
_exptl_crystal_colour colorless
_exptl_crystal_density_diffrn 1.936
_exptl_crystal_density_method 'not measured'
_exptl_crystal_description blocks
_exptl_crystal_F_000 3280
_exptl_crystal_size_max 0.28
_exptl_crystal_size_mid 0.23
_exptl_crystal_size_min 0.08
_refine_diff_density_max 1.755
_refine_diff_density_min -0.700
_refine_diff_density_rms 0.117
_refine_ls_extinction_method none
_refine_ls_goodness_of_fit_ref 1.039
_refine_ls_hydrogen_treatment constr
_refine_ls_matrix_type full
_refine_ls_number_parameters 813
_refine_ls_number_reflns 11119
_refine_ls_number_restraints 0
_refine_ls_restrained_S_all 1.039
_refine_ls_R_factor_all 0.0572
_refine_ls_R_factor_gt 0.0451
_refine_ls_shift/su_max 0.002
_refine_ls_shift/su_mean 0.000
_refine_ls_structure_factor_coef Fsqd
_refine_ls_weighting_details 'calc w=1/[\s^2^(Fo^2^)+(0.0650P)^2^+9.0254P] where P=(Fo^2^+2Fc^2^)/3'
_refine_ls_weighting_scheme calc
_refine_ls_wR_factor_gt 0.1113
_refine_ls_wR_factor_ref 0.1212
_reflns_number_gt 9010
_reflns_number_total 11119
_reflns_threshold_expression >2sigma(I)
_cod_data_source_file c1dt10199d.txt
_cod_data_source_block dias345a
_cod_depositor_comments
;
The following automatic conversions were performed:

'_symmetry_cell_setting' value 'Monoclinic' changed to 'monoclinic'
according to /home/saulius/struct/CIF-dictionaries/cif_core.dic
dictionary named 'cif_core.dic' version 2.4.1 from 2010-06-29.

Automatic conversion script
Id: cif_fix_values 1715 2011-07-08 13:25:40Z adriana 
;
_cod_original_sg_symbol_H-M P2(1)/c
_cod_database_code 7016615

loop_
_symmetry_equiv_pos_as_xyz
'x, y, z'
'-x, y+1/2, -z+1/2'
'-x, -y, -z'
'x, -y-1/2, z-1/2'

loop_
_atom_site_label
_atom_site_type_symbol
_atom_site_fract_x
_atom_site_fract_y
_atom_site_fract_z
_atom_site_U_iso_or_equiv
_atom_site_adp_type
_atom_site_occupancy
_atom_site_symmetry_multiplicity
_atom_site_calc_flag
_atom_site_refinement_flags
Ag1 Ag 0.491087(17) 1.091638(17) 0.312387(18) 0.02580(10) Uani 1 1 d .
Ag2 Ag 0.022251(17) 0.571001(17) 0.200651(18) 0.02740(10) Uani 1 1 d .
Cl1 Cl 0.66959(6) 0.98916(6) 0.36877(6) 0.0317(2) Uani 1 1 d .
Cl2 Cl 0.43231(6) 1.00487(6) 0.08460(6) 0.0315(2) Uani 1 1 d .
Cl3 Cl 0.59596(9) 0.78722(9) 0.10114(10) 0.0641(4) Uani 1 1 d .
Cl4 Cl 0.34403(7) 0.70180(7) 0.11203(7) 0.0467(3) Uani 1 1 d .
Cl5 Cl 0.17293(6) 0.66560(6) 0.27177(7) 0.0384(3) Uani 1 1 d .
Cl6 Cl -0.06652(6) 0.78476(6) 0.02479(6) 0.0378(3) Uani 1 1 d .
Cl7 Cl 0.02508(7) 0.99709(7) 0.11784(7) 0.0426(3) Uani 1 1 d .
Cl8 Cl -0.18761(6) 0.93216(7) 0.20760(7) 0.0383(3) Uani 1 1 d .
N1 N 0.50691(17) 0.98371(18) 0.25884(18) 0.0204(7) Uani 1 1 d .
N2 N 0.50144(18) 0.85398(18) 0.21406(18) 0.0221(7) Uani 1 1 d .
N3 N 0.50618(19) 0.72315(19) 0.1782(2) 0.0264(7) Uani 1 1 d .
N4 N 0.4741(4) 1.0807(3) 0.4267(3) 0.0705(17) Uani 1 1 d .
N5 N 0.01251(17) 0.70094(19) 0.1820(2) 0.0270(7) Uani 1 1 d .
N6 N -0.00922(19) 0.83248(18) 0.20575(19) 0.0267(7) Uani 1 1 d .
N7 N -0.03210(18) 0.96002(18) 0.23573(18) 0.0242(7) Uani 1 1 d .
N8 N 0.0687(3) 0.5418(3) 0.0994(3) 0.0667(14) Uani 1 1 d .
C1 C 0.4850(2) 0.9101(2) 0.2524(2) 0.0191(8) Uani 1 1 d .
C2 C 0.5185(2) 0.7785(2) 0.2304(2) 0.0210(8) Uani 1 1 d .
C3 C 0.4262(2) 0.8932(2) 0.2820(2) 0.0227(8) Uani 1 1 d .
C4 C 0.3476(2) 0.9249(2) 0.2269(2) 0.0237(8) Uani 1 1 d .
C5 C 0.2896(2) 0.9174(3) 0.2583(3) 0.0322(10) Uani 1 1 d .
C6 C 0.5664(2) 0.7529(2) 0.3158(2) 0.0276(9) Uani 1 1 d .
C7 C 0.6478(2) 0.7374(2) 0.3343(3) 0.0349(10) Uani 1 1 d .
C8 C 0.7028(3) 0.7312(3) 0.4224(3) 0.0488(13) Uani 1 1 d .
C9 C 0.5554(2) 1.0002(2) 0.2237(2) 0.0214(8) Uani 1 1 d .
C10 C 0.6315(2) 1.0083(2) 0.2686(2) 0.0257(8) Uani 1 1 d .
C11 C 0.6777(2) 1.0310(2) 0.2357(3) 0.0324(10) Uani 1 1 d .
H11 H 0.7292 1.0379 0.2678 0.039 Uiso 1 1 calc R
C12 C 0.6481(3) 1.0435(3) 0.1563(3) 0.0361(10) Uani 1 1 d .
H12 H 0.6796 1.0585 0.1335 0.043 Uiso 1 1 calc R
C13 C 0.5726(2) 1.0345(2) 0.1085(3) 0.0314(9) Uani 1 1 d .
H13 H 0.5527 1.0424 0.0534 0.038 Uiso 1 1 calc R
C14 C 0.5274(2) 1.0140(2) 0.1425(2) 0.0258(8) Uani 1 1 d .
C15 C 0.4661(3) 0.7462(2) 0.0986(2) 0.0321(10) Uani 1 1 d .
C16 C 0.5016(3) 0.7729(3) 0.0546(3) 0.0473(13) Uani 1 1 d .
C17 C 0.4606(4) 0.7854(3) -0.0268(3) 0.0612(18) Uani 1 1 d .
H17 H 0.4854 0.8022 -0.0566 0.073 Uiso 1 1 calc R
C18 C 0.3864(4) 0.7736(3) -0.0633(3) 0.0652(19) Uani 1 1 d .
H18 H 0.3598 0.7824 -0.1183 0.078 Uiso 1 1 calc R
C19 C 0.3493(4) 0.7493(3) -0.0217(3) 0.0589(17) Uani 1 1 d .
H19 H 0.2973 0.7414 -0.0472 0.071 Uiso 1 1 calc R
C20 C 0.3897(3) 0.7363(2) 0.0589(3) 0.0390(11) Uani 1 1 d .
C21 C 0.4362(4) 1.0726(3) 0.4573(3) 0.0564(15) Uani 1 1 d .
C22 C 0.3910(3) 1.0617(4) 0.4937(3) 0.0684(18) Uani 1 1 d .
H22A H 0.3394 1.0578 0.4539 0.103 Uiso 1 1 calc R
H22B H 0.3964 1.1067 0.5284 0.103 Uiso 1 1 calc R
H22C H 0.4051 1.0128 0.5247 0.103 Uiso 1 1 calc R
C23 C -0.0146(2) 0.7546(2) 0.2112(2) 0.0258(9) Uani 1 1 d .
C24 C -0.0012(2) 0.8911(2) 0.2549(2) 0.0235(8) Uani 1 1 d .
C25 C -0.0657(2) 0.7232(2) 0.2457(3) 0.0298(9) Uani 1 1 d .
C26 C -0.1432(2) 0.6989(2) 0.1824(3) 0.0363(11) Uani 1 1 d .
C27 C -0.2001(3) 0.6759(3) 0.2124(4) 0.0504(13) Uani 1 1 d .
C28 C 0.0585(2) 0.8821(2) 0.3401(2) 0.0265(9) Uani 1 1 d .
C29 C 0.1360(2) 0.9091(2) 0.3528(2) 0.0273(9) Uani 1 1 d .
C30 C 0.1920(3) 0.9232(3) 0.4380(3) 0.0481(13) Uani 1 1 d .
C31 C 0.0572(2) 0.7293(2) 0.1467(3) 0.0291(9) Uani 1 1 d .
C32 C 0.1329(2) 0.7139(2) 0.1813(3) 0.0327(10) Uani 1 1 d .
C33 C 0.1778(3) 0.7336(3) 0.1454(3) 0.0414(11) Uani 1 1 d .
H33 H 0.2290 0.7206 0.1697 0.050 Uiso 1 1 calc R
C34 C 0.1468(3) 0.7724(3) 0.0741(3) 0.0473(13) Uani 1 1 d .
H34 H 0.1772 0.7878 0.0499 0.057 Uiso 1 1 calc R
C35 C 0.0718(3) 0.7891(3) 0.0373(3) 0.0409(11) Uani 1 1 d .
H35 H 0.0506 0.8157 -0.0119 0.049 Uiso 1 1 calc R
C36 C 0.0275(2) 0.7665(2) 0.0732(3) 0.0316(9) Uani 1 1 d .
C37 C -0.0862(2) 0.9684(2) 0.1552(2) 0.0275(9) Uani 1 1 d .
C38 C -0.0679(3) 0.9887(2) 0.0956(3) 0.0353(10) Uani 1 1 d .
C39 C -0.1215(3) 1.0017(3) 0.0198(3) 0.0473(13) Uani 1 1 d .
H39 H -0.1074 1.0168 -0.0198 0.057 Uiso 1 1 calc R
C40 C -0.1945(3) 0.9931(3) 0.0014(3) 0.0555(15) Uani 1 1 d .
H40 H -0.2309 1.0019 -0.0510 0.067 Uiso 1 1 calc R
C41 C -0.2159(3) 0.9715(3) 0.0591(3) 0.0469(13) Uani 1 1 d .
H41 H -0.2667 0.9649 0.0466 0.056 Uiso 1 1 calc R
C42 C -0.1613(2) 0.9596(2) 0.1354(3) 0.0336(10) Uani 1 1 d .
C43 C 0.0882(4) 0.4843(4) 0.0812(4) 0.0618(16) Uani 1 1 d .
C44 C 0.1084(5) 0.4096(4) 0.0607(5) 0.087(2) Uani 1 1 d .
H44A H 0.1025 0.3679 0.0934 0.131 Uiso 1 1 calc R
H44B H 0.1600 0.4115 0.0695 0.131 Uiso 1 1 calc R
H44C H 0.0764 0.3983 0.0052 0.131 Uiso 1 1 calc R
F1 F 0.44703(12) 0.92458(13) 0.35441(13) 0.0264(5) Uani 1 1 d .
F2 F 0.41867(12) 0.81382(12) 0.28768(13) 0.0254(5) Uani 1 1 d .
F3 F 0.32319(13) 0.88539(14) 0.15876(13) 0.0319(5) Uani 1 1 d .
F4 F 0.35141(13) 1.00245(13) 0.21175(15) 0.0340(6) Uani 1 1 d .
F5 F 0.30448(14) 0.96740(18) 0.31746(17) 0.0498(7) Uani 1 1 d .
F6 F 0.22372(13) 0.93631(16) 0.20160(16) 0.0412(6) Uani 1 1 d .
F7 F 0.28651(14) 0.84517(16) 0.28240(17) 0.0434(7) Uani 1 1 d .
F8 F 0.56744(12) 0.80961(13) 0.36692(13) 0.0277(5) Uani 1 1 d .
F9 F 0.53928(12) 0.68592(13) 0.33315(13) 0.0294(5) Uani 1 1 d .
F10 F 0.65319(14) 0.66943(15) 0.29983(19) 0.0497(7) Uani 1 1 d .
F11 F 0.67112(13) 0.79730(15) 0.30354(17) 0.0412(6) Uani 1 1 d .
F12 F 0.71461(16) 0.80190(18) 0.45731(18) 0.0585(8) Uani 1 1 d .
F13 F 0.67758(17) 0.6830(2) 0.45943(19) 0.0676(10) Uani 1 1 d .
F14 F 0.76693(16) 0.7044(2) 0.4291(2) 0.0741(11) Uani 1 1 d .
F15 F -0.07735(12) 0.77944(14) 0.29010(14) 0.0316(5) Uani 1 1 d .
F16 F -0.03503(13) 0.66047(14) 0.29313(15) 0.0371(6) Uani 1 1 d .
F17 F -0.17167(13) 0.75964(15) 0.13197(16) 0.0419(6) Uani 1 1 d .
F18 F -0.13666(14) 0.63653(15) 0.14152(18) 0.0487(7) Uani 1 1 d .
F19 F -0.17461(18) 0.6189(2) 0.2648(2) 0.0730(10) Uani 1 1 d .
F20 F -0.26157(16) 0.6500(2) 0.1522(2) 0.0704(10) Uani 1 1 d .
F21 F -0.21855(16) 0.73680(19) 0.2430(2) 0.0620(9) Uani 1 1 d .
F22 F 0.04034(14) 0.92429(16) 0.38985(14) 0.0391(6) Uani 1 1 d .
F23 F 0.06542(13) 0.80567(14) 0.36367(15) 0.0365(6) Uani 1 1 d .
F24 F 0.16394(15) 0.85412(18) 0.32264(19) 0.0547(8) Uani 1 1 d .
F25 F 0.13169(15) 0.97613(17) 0.31274(18) 0.0532(8) Uani 1 1 d .
F26 F 0.17716(19) 0.9955(2) 0.46170(19) 0.0679(10) Uani 1 1 d .
F27 F 0.18901(16) 0.8726(2) 0.48608(17) 0.0612(9) Uani 1 1 d .
F28 F 0.25982(14) 0.92799(18) 0.44430(17) 0.0497(7) Uani 1 1 d .

loop_
_atom_site_aniso_label
_atom_site_aniso_U_11
_atom_site_aniso_U_22
_atom_site_aniso_U_33
_atom_site_aniso_U_23
_atom_site_aniso_U_13
_atom_site_aniso_U_12
Ag1 0.03808(19) 0.01517(15) 0.03008(18) -0.00222(12) 0.02050(14) -0.00139(12)
Ag2 0.03349(18) 0.01745(16) 0.02931(18) 0.00232(12) 0.01216(14) 0.00236(12)
Cl1 0.0289(5) 0.0347(5) 0.0282(5) 0.0012(4) 0.0097(4) -0.0024(4)
Cl2 0.0353(5) 0.0344(5) 0.0227(5) 0.0010(4) 0.0112(4) 0.0003(4)
Cl3 0.0782(10) 0.0555(8) 0.0920(11) 0.0305(8) 0.0679(9) 0.0223(7)
Cl4 0.0405(6) 0.0406(6) 0.0434(7) -0.0008(5) 0.0047(5) -0.0132(5)
Cl5 0.0289(5) 0.0336(6) 0.0460(6) -0.0016(5) 0.0104(5) 0.0050(4)
Cl6 0.0403(6) 0.0307(5) 0.0349(6) 0.0004(4) 0.0099(5) 0.0037(5)
Cl7 0.0585(7) 0.0384(6) 0.0391(6) -0.0034(5) 0.0290(6) -0.0089(5)
Cl8 0.0263(5) 0.0406(6) 0.0451(6) -0.0059(5) 0.0132(5) 0.0044(4)
N1 0.0235(16) 0.0187(15) 0.0208(16) 0.0004(13) 0.0114(13) -0.0007(13)
N2 0.0299(17) 0.0161(15) 0.0235(17) 0.0004(13) 0.0147(14) 0.0011(13)
N3 0.0367(19) 0.0173(16) 0.0303(19) 0.0000(14) 0.0194(16) 0.0016(14)
N4 0.140(5) 0.034(2) 0.067(3) -0.010(2) 0.073(4) -0.022(3)
N5 0.0222(17) 0.0191(16) 0.038(2) 0.0005(14) 0.0118(15) 0.0019(13)
N6 0.0337(19) 0.0181(16) 0.0287(18) 0.0018(14) 0.0142(15) 0.0034(14)
N7 0.0308(18) 0.0192(16) 0.0214(17) -0.0010(13) 0.0103(14) 0.0019(14)
N8 0.096(4) 0.053(3) 0.069(3) -0.013(3) 0.052(3) -0.020(3)
C1 0.0213(18) 0.0193(18) 0.0152(18) 0.0029(14) 0.0069(15) 0.0031(14)
C2 0.0253(19) 0.0160(18) 0.026(2) 0.0028(15) 0.0157(16) 0.0013(15)
C3 0.029(2) 0.0166(18) 0.023(2) 0.0007(15) 0.0122(17) -0.0027(15)
C4 0.028(2) 0.0172(18) 0.024(2) -0.0018(15) 0.0097(17) 0.0016(15)
C5 0.024(2) 0.033(2) 0.039(3) -0.0003(19) 0.0133(19) -0.0020(17)
C6 0.031(2) 0.021(2) 0.031(2) 0.0030(17) 0.0125(18) 0.0002(16)
C7 0.029(2) 0.020(2) 0.053(3) 0.0012(19) 0.016(2) 0.0037(17)
C8 0.029(3) 0.039(3) 0.060(3) 0.005(3) 0.004(2) 0.003(2)
C9 0.029(2) 0.0128(17) 0.027(2) -0.0022(15) 0.0173(17) 0.0000(15)
C10 0.032(2) 0.0197(19) 0.029(2) -0.0014(16) 0.0161(18) 0.0012(16)
C11 0.033(2) 0.028(2) 0.042(3) 0.0020(19) 0.022(2) -0.0008(18)
C12 0.044(3) 0.030(2) 0.048(3) 0.002(2) 0.032(2) -0.001(2)
C13 0.048(3) 0.024(2) 0.031(2) 0.0010(18) 0.025(2) 0.0002(19)
C14 0.030(2) 0.0205(19) 0.029(2) 0.0004(16) 0.0156(18) 0.0013(16)
C15 0.059(3) 0.0131(18) 0.029(2) 0.0013(16) 0.024(2) 0.0072(18)
C16 0.086(4) 0.022(2) 0.058(3) 0.010(2) 0.053(3) 0.018(2)
C17 0.128(6) 0.032(3) 0.051(3) 0.015(2) 0.064(4) 0.024(3)
C18 0.118(6) 0.034(3) 0.030(3) 0.000(2) 0.020(3) 0.008(3)
C19 0.092(4) 0.028(3) 0.031(3) -0.001(2) 0.004(3) -0.008(3)
C20 0.061(3) 0.019(2) 0.030(2) -0.0023(18) 0.014(2) -0.005(2)
C21 0.089(4) 0.039(3) 0.040(3) -0.006(2) 0.028(3) -0.017(3)
C22 0.056(4) 0.107(5) 0.040(3) -0.018(3) 0.020(3) -0.029(4)
C23 0.023(2) 0.0203(19) 0.029(2) 0.0024(16) 0.0073(17) 0.0025(16)
C24 0.025(2) 0.0222(19) 0.025(2) 0.0024(16) 0.0124(16) 0.0007(16)
C25 0.029(2) 0.0194(19) 0.040(2) 0.0009(18) 0.0141(19) 0.0040(16)
C26 0.032(2) 0.022(2) 0.056(3) -0.006(2) 0.020(2) -0.0018(18)
C27 0.034(3) 0.038(3) 0.080(4) -0.006(3) 0.026(3) -0.005(2)
C28 0.030(2) 0.024(2) 0.027(2) 0.0045(17) 0.0148(18) 0.0052(17)
C29 0.028(2) 0.023(2) 0.028(2) 0.0014(17) 0.0102(17) 0.0031(16)
C30 0.026(2) 0.069(4) 0.041(3) 0.006(3) 0.008(2) -0.004(2)
C31 0.034(2) 0.0171(19) 0.040(2) -0.0032(17) 0.0200(19) -0.0033(17)
C32 0.036(2) 0.021(2) 0.041(3) -0.0084(18) 0.017(2) -0.0022(17)
C33 0.035(3) 0.036(2) 0.061(3) -0.012(2) 0.029(2) -0.003(2)
C34 0.061(3) 0.037(3) 0.064(4) -0.011(2) 0.046(3) -0.012(2)
C35 0.056(3) 0.028(2) 0.044(3) -0.003(2) 0.027(2) -0.005(2)
C36 0.036(2) 0.021(2) 0.036(2) -0.0038(18) 0.0148(19) -0.0016(17)
C37 0.034(2) 0.0169(18) 0.024(2) -0.0004(16) 0.0062(17) 0.0050(16)
C38 0.052(3) 0.021(2) 0.031(2) -0.0015(18) 0.017(2) 0.0046(19)
C39 0.071(4) 0.036(3) 0.027(2) 0.005(2) 0.016(2) 0.012(2)
C40 0.066(4) 0.048(3) 0.029(3) 0.003(2) 0.000(3) 0.021(3)
C41 0.039(3) 0.038(3) 0.040(3) -0.008(2) -0.004(2) 0.013(2)
C42 0.036(2) 0.024(2) 0.033(2) -0.0061(18) 0.0082(19) 0.0046(18)
C43 0.074(4) 0.051(3) 0.075(4) -0.013(3) 0.046(4) -0.015(3)
C44 0.112(6) 0.041(3) 0.140(7) -0.027(4) 0.084(6) -0.009(4)
F1 0.0301(12) 0.0299(12) 0.0202(11) -0.0033(9) 0.0120(10) -0.0033(10)
F2 0.0287(12) 0.0184(11) 0.0304(12) 0.0032(9) 0.0142(10) -0.0006(9)
F3 0.0298(13) 0.0370(13) 0.0236(12) -0.0018(10) 0.0069(10) 0.0017(10)
F4 0.0282(12) 0.0202(11) 0.0489(15) 0.0072(11) 0.0128(11) 0.0027(9)
F5 0.0371(15) 0.0670(19) 0.0521(17) -0.0242(15) 0.0261(13) -0.0020(14)
F6 0.0229(13) 0.0443(15) 0.0519(16) 0.0041(13) 0.0125(12) 0.0042(11)
F7 0.0332(14) 0.0432(15) 0.0603(18) 0.0164(13) 0.0266(13) 0.0008(12)
F8 0.0299(12) 0.0230(11) 0.0245(12) -0.0014(9) 0.0069(10) 0.0015(9)
F9 0.0350(13) 0.0225(11) 0.0273(12) 0.0078(10) 0.0107(10) -0.0017(10)
F10 0.0320(14) 0.0328(14) 0.080(2) -0.0138(14) 0.0207(14) 0.0072(11)
F11 0.0311(13) 0.0343(14) 0.0613(18) -0.0019(13) 0.0233(13) -0.0034(11)
F12 0.0428(16) 0.0507(18) 0.0552(19) -0.0031(15) -0.0025(14) -0.0025(14)
F13 0.0480(18) 0.062(2) 0.062(2) 0.0286(17) -0.0033(15) -0.0017(15)
F14 0.0274(15) 0.067(2) 0.100(3) 0.0007(19) 0.0029(16) 0.0130(15)
F15 0.0280(12) 0.0309(13) 0.0383(14) -0.0029(11) 0.0168(11) 0.0005(10)
F16 0.0366(14) 0.0274(13) 0.0525(16) 0.0132(11) 0.0244(12) 0.0070(11)
F17 0.0316(14) 0.0355(14) 0.0454(16) -0.0038(12) 0.0052(12) 0.0043(11)
F18 0.0372(15) 0.0338(14) 0.072(2) -0.0237(14) 0.0211(14) -0.0062(12)
F19 0.056(2) 0.062(2) 0.117(3) 0.026(2) 0.052(2) -0.0003(17)
F20 0.0359(16) 0.063(2) 0.109(3) -0.023(2) 0.0285(18) -0.0189(15)
F21 0.0410(16) 0.0573(19) 0.101(3) -0.0199(18) 0.0433(18) -0.0060(14)
F22 0.0334(14) 0.0599(17) 0.0227(12) -0.0009(12) 0.0112(11) 0.0171(12)
F23 0.0293(13) 0.0326(13) 0.0391(14) 0.0156(11) 0.0075(11) -0.0007(10)
F24 0.0425(16) 0.0609(19) 0.073(2) -0.0313(16) 0.0368(15) -0.0113(14)
F25 0.0386(15) 0.0418(16) 0.0630(19) 0.0156(14) 0.0081(14) -0.0122(12)
F26 0.069(2) 0.058(2) 0.0530(19) -0.0186(16) 0.0058(17) 0.0055(16)
F27 0.0385(16) 0.085(2) 0.0424(17) 0.0287(16) 0.0020(13) -0.0087(15)
F28 0.0272(14) 0.0640(19) 0.0489(17) 0.0060(14) 0.0087(12) -0.0055(13)

loop_
_atom_type_symbol
_atom_type_description
_atom_type_scat_dispersion_real
_atom_type_scat_dispersion_imag
_atom_type_scat_source
C C 0.0033 0.0016 'International Tables Vol C Tables 4.2.6.8 and 6.1.1.4'
H H 0.0000 0.0000 'International Tables Vol C Tables 4.2.6.8 and 6.1.1.4'
N N 0.0061 0.0033 'International Tables Vol C Tables 4.2.6.8 and 6.1.1.4'
F F 0.0171 0.0103 'International Tables Vol C Tables 4.2.6.8 and 6.1.1.4'
Cl Cl 0.1484 0.1585 'International Tables Vol C Tables 4.2.6.8 and 6.1.1.4'
Ag Ag -0.8971 1.1015 'International Tables Vol C Tables 4.2.6.8 and 6.1.1.4'

loop_
_geom_angle_atom_site_label_1
_geom_angle_atom_site_label_2
_geom_angle_atom_site_label_3
_geom_angle
_geom_angle_site_symmetry_1
_geom_angle_site_symmetry_3
N1 Ag1 N3 150.28(12) . 2_655
N1 Ag1 N4 118.52(14) . .
N3 Ag1 N4 90.69(14) 2_655 .
N7 Ag2 N5 156.17(13) 2_545 .
N7 Ag2 N8 106.18(15) 2_545 .
N5 Ag2 N8 96.17(15) . .
C1 N1 C9 114.4(3) . .
C1 N1 Ag1 136.5(3) . .
C9 N1 Ag1 109.0(2) . .
C2 N2 C1 131.6(3) . .
C2 N3 C15 116.2(3) . .
C2 N3 Ag1 131.6(3) . 2_645
C15 N3 Ag1 110.0(2) . 2_645
C21 N4 Ag1 150.9(6) . .
C23 N5 C31 116.1(3) . .
C23 N5 Ag2 130.1(3) . .
C31 N5 Ag2 112.3(2) . .
C24 N6 C23 132.5(4) . .
C24 N7 C37 115.5(3) . .
C24 N7 Ag2 134.4(3) . 2
C37 N7 Ag2 110.1(2) . 2
C43 N8 Ag2 132.9(5) . .
N1 C1 N2 125.1(3) . .
N1 C1 C3 115.1(3) . .
N2 C1 C3 119.2(3) . .
N3 C2 N2 124.8(4) . .
N3 C2 C6 114.8(3) . .
N2 C2 C6 119.7(3) . .
F1 C3 F2 107.5(3) . .
F1 C3 C1 110.7(3) . .
F2 C3 C1 109.9(3) . .
F1 C3 C4 108.3(3) . .
F2 C3 C4 106.0(3) . .
C1 C3 C4 114.1(3) . .
F3 C4 F4 107.9(3) . .
F3 C4 C5 108.5(3) . .
F4 C4 C5 106.7(3) . .
F3 C4 C3 107.9(3) . .
F4 C4 C3 109.9(3) . .
C5 C4 C3 115.8(3) . .
F7 C5 F6 108.7(3) . .
F7 C5 F5 108.9(4) . .
F6 C5 F5 107.6(3) . .
F7 C5 C4 111.9(3) . .
F6 C5 C4 109.1(4) . .
F5 C5 C4 110.5(3) . .
F8 C6 F9 107.1(3) . .
F8 C6 C2 111.1(3) . .
F9 C6 C2 111.0(3) . .
F8 C6 C7 106.2(3) . .
F9 C6 C7 107.9(3) . .
C2 C6 C7 113.3(3) . .
F10 C7 F11 108.0(4) . .
F10 C7 C6 109.9(3) . .
F11 C7 C6 108.3(3) . .
F10 C7 C8 107.1(4) . .
F11 C7 C8 107.4(4) . .
C6 C7 C8 115.9(4) . .
F13 C8 F14 109.4(4) . .
F13 C8 F12 108.3(5) . .
F14 C8 F12 107.9(4) . .
F13 C8 C7 111.0(4) . .
F14 C8 C7 109.1(5) . .
F12 C8 C7 111.1(4) . .
C10 C9 C14 116.9(4) . .
C10 C9 N1 121.8(3) . .
C14 C9 N1 121.2(3) . .
C11 C10 C9 122.0(4) . .
C11 C10 Cl1 119.1(3) . .
C9 C10 Cl1 118.9(3) . .
C12 C11 C10 119.1(4) . .
C12 C11 H11 120.4 . .
C10 C11 H11 120.4 . .
C11 C12 C13 121.2(4) . .
C11 C12 H12 119.4 . .
C13 C12 H12 119.4 . .
C14 C13 C12 118.8(4) . .
C14 C13 H13 120.6 . .
C12 C13 H13 120.6 . .
C13 C14 C9 121.9(4) . .
C13 C14 Cl2 120.0(3) . .
C9 C14 Cl2 118.1(3) . .
C20 C15 C16 117.0(4) . .
C20 C15 N3 121.0(4) . .
C16 C15 N3 121.8(4) . .
C15 C16 C17 119.9(6) . .
C15 C16 Cl3 118.9(4) . .
C17 C16 Cl3 121.2(4) . .
C18 C17 C16 121.0(5) . .
C18 C17 H17 119.5 . .
C16 C17 H17 119.5 . .
C17 C18 C19 120.7(5) . .
C17 C18 H18 119.7 . .
C19 C18 H18 119.7 . .
C18 C19 C20 118.5(6) . .
C18 C19 H19 120.7 . .
C20 C19 H19 120.7 . .
C15 C20 C19 122.8(5) . .
C15 C20 Cl4 118.0(3) . .
C19 C20 Cl4 119.1(4) . .
N4 C21 C22 179.2(6) . .
C21 C22 H22A 109.5 . .
C21 C22 H22B 109.5 . .
H22A C22 H22B 109.5 . .
C21 C22 H22C 109.5 . .
H22A C22 H22C 109.5 . .
H22B C22 H22C 109.5 . .
N5 C23 N6 126.3(4) . .
N5 C23 C25 115.4(3) . .
N6 C23 C25 117.9(3) . .
N7 C24 N6 125.6(4) . .
N7 C24 C28 116.1(3) . .
N6 C24 C28 117.6(3) . .
F16 C25 F15 106.8(3) . .
F16 C25 C23 111.0(3) . .
F15 C25 C23 110.8(3) . .
F16 C25 C26 108.5(3) . .
F15 C25 C26 106.0(3) . .
C23 C25 C26 113.4(4) . .
F17 C26 F18 107.7(4) . .
F17 C26 C27 107.7(4) . .
F18 C26 C27 107.2(4) . .
F17 C26 C25 108.4(3) . .
F18 C26 C25 109.3(3) . .
C27 C26 C25 116.2(4) . .
F19 C27 F21 109.3(5) . .
F19 C27 F20 108.2(4) . .
F21 C27 F20 107.3(4) . .
F19 C27 C26 111.1(4) . .
F21 C27 C26 111.7(4) . .
F20 C27 C26 109.1(5) . .
F23 C28 F22 106.9(3) . .
F23 C28 C24 111.2(3) . .
F22 C28 C24 110.7(3) . .
F23 C28 C29 106.3(3) . .
F22 C28 C29 107.7(3) . .
C24 C28 C29 113.7(3) . .
F24 C29 F25 106.0(4) . .
F24 C29 C30 107.9(4) . .
F25 C29 C30 107.4(4) . .
F24 C29 C28 108.5(3) . .
F25 C29 C28 110.7(3) . .
C30 C29 C28 115.8(4) . .
F27 C30 F28 110.7(4) . .
F27 C30 F26 105.8(5) . .
F28 C30 F26 106.5(4) . .
F27 C30 C29 114.0(4) . .
F28 C30 C29 110.8(4) . .
F26 C30 C29 108.6(4) . .
C32 C31 C36 116.7(4) . .
C32 C31 N5 120.3(4) . .
C36 C31 N5 122.6(4) . .
C31 C32 C33 122.6(4) . .
C31 C32 Cl5 119.0(3) . .
C33 C32 Cl5 118.4(4) . .
C34 C33 C32 118.9(4) . .
C34 C33 H33 120.6 . .
C32 C33 H33 120.6 . .
C33 C34 C35 120.7(4) . .
C33 C34 H34 119.7 . .
C35 C34 H34 119.7 . .
C34 C35 C36 119.3(5) . .
C34 C35 H35 120.3 . .
C36 C35 H35 120.3 . .
C35 C36 C31 121.7(4) . .
C35 C36 Cl6 118.6(4) . .
C31 C36 Cl6 119.6(3) . .
C38 C37 C42 117.3(4) . .
C38 C37 N7 122.9(4) . .
C42 C37 N7 119.8(4) . .
C37 C38 C39 121.6(5) . .
C37 C38 Cl7 118.3(3) . .
C39 C38 Cl7 120.1(4) . .
C40 C39 C38 120.5(5) . .
C40 C39 H39 119.7 . .
C38 C39 H39 119.7 . .
C39 C40 C41 120.2(5) . .
C39 C40 H40 119.9 . .
C41 C40 H40 119.9 . .
C42 C41 C40 118.6(5) . .
C42 C41 H41 120.7 . .
C40 C41 H41 120.7 . .
C41 C42 C37 121.8(5) . .
C41 C42 Cl8 118.9(4) . .
C37 C42 Cl8 119.3(3) . .
N8 C43 C44 175.2(7) . .
C43 C44 H44A 109.5 . .
C43 C44 H44B 109.5 . .
H44A C44 H44B 109.5 . .
C43 C44 H44C 109.5 . .
H44A C44 H44C 109.5 . .
H44B C44 H44C 109.5 . .

loop_
_geom_bond_atom_site_label_1
_geom_bond_atom_site_label_2
_geom_bond_distance
_geom_bond_site_symmetry_2
Ag1 N1 2.178(3) .
Ag1 N3 2.227(3) 2_655
Ag1 N4 2.350(5) .
Ag2 N7 2.190(3) 2_545
Ag2 N5 2.217(3) .
Ag2 N8 2.535(5) .
Cl1 C10 1.737(4) .
Cl2 C14 1.743(4) .
Cl3 C16 1.724(6) .
Cl4 C20 1.742(5) .
Cl5 C32 1.743(5) .
Cl6 C36 1.729(4) .
Cl7 C38 1.737(5) .
Cl8 C42 1.738(5) .
N1 C1 1.307(5) .
N1 C9 1.435(5) .
N2 C2 1.321(5) .
N2 C1 1.324(5) .
N3 C2 1.304(5) .
N3 C15 1.416(5) .
N3 Ag1 2.226(3) 2_645
N4 C21 1.158(8) .
N5 C23 1.303(5) .
N5 C31 1.424(5) .
N6 C24 1.320(5) .
N6 C23 1.327(5) .
N7 C24 1.294(5) .
N7 C37 1.438(5) .
N7 Ag2 2.190(3) 2
N8 C43 1.156(7) .
C1 C3 1.548(5) .
C2 C6 1.536(5) .
C3 F1 1.354(4) .
C3 F2 1.358(4) .
C3 C4 1.556(5) .
C4 F3 1.341(4) .
C4 F4 1.351(4) .
C4 C5 1.537(6) .
C5 F7 1.314(5) .
C5 F6 1.326(5) .
C5 F5 1.328(5) .
C6 F8 1.358(5) .
C6 F9 1.359(4) .
C6 C7 1.543(6) .
C7 F10 1.349(5) .
C7 F11 1.352(5) .
C7 C8 1.548(7) .
C8 F13 1.316(6) .
C8 F14 1.321(6) .
C8 F12 1.335(6) .
C9 C10 1.394(6) .
C9 C14 1.406(6) .
C10 C11 1.386(6) .
C11 C12 1.369(6) .
C11 H11 0.9500 .
C12 C13 1.392(6) .
C12 H12 0.9500 .
C13 C14 1.376(6) .
C13 H13 0.9500 .
C15 C20 1.393(7) .
C15 C16 1.394(7) .
C16 C17 1.409(8) .
C17 C18 1.357(9) .
C17 H17 0.9500 .
C18 C19 1.370(9) .
C18 H18 0.9500 .
C19 C20 1.396(7) .
C19 H19 0.9500 .
C21 C22 1.379(8) .
C22 H22A 0.9800 .
C22 H22B 0.9800 .
C22 H22C 0.9800 .
C23 C25 1.542(6) .
C24 C28 1.536(5) .
C25 F16 1.349(5) .
C25 F15 1.358(5) .
C25 C26 1.546(6) .
C26 F17 1.346(5) .
C26 F18 1.349(5) .
C26 C27 1.540(7) .
C27 F19 1.314(6) .
C27 F21 1.314(6) .
C27 F20 1.333(6) .
C28 F23 1.352(5) .
C28 F22 1.358(5) .
C28 C29 1.543(6) .
C29 F24 1.339(5) .
C29 F25 1.345(5) .
C29 C30 1.526(6) .
C30 F27 1.272(6) .
C30 F28 1.321(5) .
C30 F26 1.378(6) .
C31 C32 1.392(6) .
C31 C36 1.399(6) .
C32 C33 1.396(6) .
C33 C34 1.380(7) .
C33 H33 0.9500 .
C34 C35 1.386(7) .
C34 H34 0.9500 .
C35 C36 1.397(6) .
C35 H35 0.9500 .
C37 C38 1.381(6) .
C37 C42 1.397(6) .
C38 C39 1.382(6) .
C39 C40 1.361(8) .
C39 H39 0.9500 .
C40 C41 1.393(8) .
C40 H40 0.9500 .
C41 C42 1.392(6) .
C41 H41 0.9500 .
C43 C44 1.431(8) .
C44 H44A 0.9800 .
C44 H44B 0.9800 .
C44 H44C 0.9800 .
